data_7200506
loop_
_publ_author_name
'Harrowfield, Jack M.'
'Koutsantonis, George A.'
'Nealon, Gareth L.'
'Skelton, Brian W.'
'Spackman, Mark A.'

_publ_section_title
;
 Proton switching of polarity in metalloamphiphile crystals
;
_journal_coden_ASTM CRECF4
_journal_issue 2
_journal_name_full CrystEngComm
_journal_page_first 249
_journal_page_last 253
_journal_paper_doi 10.1039/b817145a
_journal_volume 11
_journal_year 2009
_chemical_formula_moiety 'C25 H56 N7 Zn, 3(Cl O4), 2(H2 O)'
_chemical_formula_sum 'C25 H60 Cl3 N7 O14 Zn'
_chemical_formula_weight 854.52
_space_group_IT_number 1
_symmetry_cell_setting triclinic
_symmetry_space_group_name_Hall 'P 1'
_symmetry_space_group_name_H-M 'P 1'
_atom_sites_solution_hydrogens geom
_atom_sites_solution_primary direct
_atom_sites_solution_secondary difmap
_audit_creation_date 2007-05-14T12:02:19-00:00
_audit_creation_method 'WinGX routine CIF_UPDATE'
_cell_angle_alpha 89.29(1)
_cell_angle_beta 88.85(1)
_cell_angle_gamma 60.12(1)
_cell_formula_units_Z 1
_cell_length_a 8.635(1)
_cell_length_b 8.670(1)
_cell_length_c 14.688(2)
_cell_measurement_reflns_used 16477
_cell_measurement_temperature 100(2)
_cell_measurement_theta_max 40.832
_cell_measurement_theta_min 2.7734
_cell_volume 953.3(2)
_computing_cell_refinement
;
CrysAlis RED, Oxford Diffraction Ltd.,
Version 1.171.31.7 (release 18-10-2006 CrysAlis171 .NET)
(compiled Oct 18 2006,16:28:17)
;
_computing_data_collection
;
CrysAlis CCD, Oxford Diffraction Ltd.,
Version 1.171.31.7 (release 18-10-2006 CrysAlis171 .NET)
(compiled Oct 18 2006,16:28:17)
;
_computing_data_reduction
;
CrysAlis RED, Oxford Diffraction Ltd.,
Version 1.171.31.7 (release 18-10-2006 CrysAlis171 .NET)
(compiled Oct 18 2006,16:28:17)
;
_computing_structure_refinement 'SHELXL-97 (Sheldrick, 1997)'
_diffrn_ambient_temperature 100(2)
_diffrn_measured_fraction_theta_full 0.999
_diffrn_measured_fraction_theta_max 0.999
_diffrn_measurement_device_type
;
Oxford Diffraction Xcalibur diffractometer
;
_diffrn_measurement_method '\w scans'
_diffrn_radiation_monochromator graphite
_diffrn_radiation_type MoK\a
_diffrn_radiation_wavelength 0.71073
_diffrn_reflns_av_R_equivalents 0.0424
_diffrn_reflns_av_unetI/netI 0.0869
_diffrn_reflns_limit_h_max 13
_diffrn_reflns_limit_h_min -13
_diffrn_reflns_limit_k_max 13
_diffrn_reflns_limit_k_min -13
_diffrn_reflns_limit_l_max 23
_diffrn_reflns_limit_l_min -23
_diffrn_reflns_number 48097
_diffrn_reflns_theta_full 35
_diffrn_reflns_theta_max 35
_diffrn_reflns_theta_min 2.77
_diffrn_standards_decay_% 0
_diffrn_standards_number 0
_exptl_absorpt_coefficient_mu 0.924
_exptl_absorpt_correction_T_max 1
_exptl_absorpt_correction_T_min 0.90786
_exptl_absorpt_correction_type multi-scan
_exptl_absorpt_process_details
;
CrysAlis RED, Oxford Diffraction Ltd.,
Version 1.171.31.7 (release 18-10-2006 CrysAlis171 .NET)
(compiled Oct 18 2006,16:28:17)
Empirical absorption correction using spherical harmonics,
implemented in SCALE3 ABSPACK scaling algorithm.
;
_exptl_crystal_colour colourless
_exptl_crystal_density_diffrn 1.489
_exptl_crystal_density_method 'not measured'
_exptl_crystal_description spear
_exptl_crystal_F_000 452
_exptl_crystal_size_max 0.32
_exptl_crystal_size_mid 0.18
_exptl_crystal_size_min 0.12
_refine_diff_density_max 0.858
_refine_diff_density_min -0.4
_refine_diff_density_rms 0.07
_refine_ls_abs_structure_details 'Flack H D (1983), Acta Cryst. A39, 876-881'
_refine_ls_abs_structure_Flack -0.028(4)
_refine_ls_extinction_method none
_refine_ls_goodness_of_fit_ref 0.884
_refine_ls_hydrogen_treatment constr
_refine_ls_matrix_type full
_refine_ls_number_parameters 551
_refine_ls_number_reflns 16268
_refine_ls_number_restraints 4
_refine_ls_restrained_S_all 0.887
_refine_ls_R_factor_all 0.0687
_refine_ls_R_factor_gt 0.0431
_refine_ls_shift/su_max 0.047
_refine_ls_shift/su_mean 0.004
_refine_ls_structure_factor_coef Fsqd
_refine_ls_weighting_details 'calc w=1/[\s^2^(Fo^2^)+(0.0554P)^2^] where P=(Fo^2^+2Fc^2^)/3'
_refine_ls_weighting_scheme calc
_refine_ls_wR_factor_gt 0.0945
_refine_ls_wR_factor_ref 0.1011
_reflns_number_gt 9975
_reflns_number_total 16268
_reflns_threshold_expression I>2sigma(I)
_cod_data_source_file B817145A.txt
_cod_data_source_block gk188
_cod_depositor_comments
;
 Replaced the incorrect bibliographical reference to the original
 publication with a proper one.

 Antanas Vaitkus,
 2019-09-18
;
_cod_original_sg_symbol_Hall p_1
_cod_database_code 7200506

loop_
_symmetry_equiv_pos_as_xyz
'x, y, z'

loop_
_atom_site_label
_atom_site_type_symbol
_atom_site_fract_x
_atom_site_fract_y
_atom_site_fract_z
_atom_site_U_iso_or_equiv
_atom_site_adp_type
_atom_site_occupancy
_atom_site_symmetry_multiplicity
_atom_site_calc_flag
_atom_site_refinement_flags
_atom_site_disorder_assembly
_atom_site_disorder_group
Zn1 Zn 0.499992(5) 0.499992(5) 1.000005(5) 0.02266(2) Uani 1 1 d . . .
C1 C 0.51787(7) 0.52562(7) 0.78412(4) 0.02333(15) Uani 1 1 d . C .
N0 N 0.52486(7) 0.53395(6) 0.68003(4) 0.02980(14) Uani 1 1 d . . .
H0A H 0.6009 0.4205 0.6594 0.036 Uiso 1 1 calc R . .
H0B H 0.4129 0.5662 0.6593 0.036 Uiso 1 1 calc R . .
C11 C 0.58153(10) 0.65447(8) 0.63562(5) 0.0448(2) Uani 1 1 d . A .
H11A H 0.705 0.6184 0.6535 0.054 Uiso 1 1 calc R . .
H11B H 0.502 0.7782 0.6563 0.054 Uiso 1 1 calc R . .
C12 C 0.57316(11) 0.64543(10) 0.53226(6) 0.0499(2) Uani 1 1 d D . .
H12A H 0.6714 0.5281 0.5121 0.06 Uiso 0.7284(7) 1 calc PR A 1
H12B H 0.4596 0.65 0.5174 0.06 Uiso 0.7284(7) 1 calc PR A 1
H12C H 0.449 0.7031 0.5102 0.06 Uiso 0.2716(7) 1 d PR A 2
H12D H 0.6427 0.5225 0.5086 0.06 Uiso 0.2716(7) 1 d PR A 2
C13 C 0.58504(11) 0.78439(12) 0.47743(6) 0.0329(3) Uani 0.7284(7) 1 d P A 1
H13A H 0.4862 0.9031 0.4954 0.039 Uiso 0.7284(7) 1 calc PR A 1
H13B H 0.5719 0.7669 0.4122 0.039 Uiso 0.7284(7) 1 calc PR A 1
C14 C 0.76415(11) 0.77701(10) 0.49128(6) 0.0290(2) Uani 0.7284(7) 1 d P A 1
H14A H 0.7758 0.7968 0.5564 0.035 Uiso 0.7284(7) 1 calc PR A 1
H14B H 0.8627 0.6571 0.4748 0.035 Uiso 0.7284(7) 1 calc PR A 1
C15 C 0.78143(12) 0.91632(12) 0.43389(7) 0.0339(3) Uani 0.7284(7) 1 d P A 1
H15A H 0.7534 0.9061 0.37 0.041 Uiso 0.7284(7) 1 calc PR A 1
H15B H 0.6915 1.0361 0.4558 0.041 Uiso 0.7284(7) 1 calc PR A 1
C16 C 0.96375(11) 0.90028(11) 0.43607(7) 0.0333(3) Uani 0.7284(7) 1 d P A 1
H16A H 1.0547 0.781 0.4141 0.04 Uiso 0.7284(7) 1 calc PR A 1
H16B H 0.9921 0.9122 0.4997 0.04 Uiso 0.7284(7) 1 calc PR A 1
C17 C 0.97239(10) 1.04269(10) 0.37685(6) 0.0426(2) Uani 1 1 d . . .
H17A H 0.9487 1.0289 0.3127 0.051 Uiso 0.7284(7) 1 calc PR A 1
H17B H 0.8805 1.1626 0.3977 0.051 Uiso 0.7284(7) 1 calc PR A 1
H17C H 0.9413 1.0684 0.3118 0.051 Uiso 0.2716(7) 1 d PR A 2
H17D H 0.8916 1.1539 0.4099 0.051 Uiso 0.2716(7) 1 d PR A 2
C18 C 1.15542(10) 1.02242(10) 0.38412(5) 0.0406(2) Uani 1 1 d . A .
H18A H 1.2455 0.9019 0.3632 0.049 Uiso 1 1 calc R . .
H18B H 1.1784 1.0325 0.4489 0.049 Uiso 1 1 calc R . .
C19 C 1.17963(10) 1.15908(11) 0.32902(6) 0.0465(3) Uani 1 1 d . . .
H19A H 1.3075 1.1248 0.3288 0.056 Uiso 1 1 calc R A .
H19B H 1.1458 1.1569 0.2652 0.056 Uiso 1 1 calc R . .
C110 C 1.07067(11) 1.34580(11) 0.36501(7) 0.0523(3) Uani 1 1 d . A .
H11C H 0.9447 1.3779 0.3695 0.078 Uiso 1 1 calc R . .
H11D H 1.0832 1.4284 0.3235 0.078 Uiso 1 1 calc R . .
H11E H 1.1131 1.3525 0.4254 0.078 Uiso 1 1 calc R . .
C13A C 0.6700(3) 0.7627(3) 0.5106(2) 0.0459(7) Uiso 0.2716(7) 1 d PD A 2
H13C H 0.6082 0.8743 0.5461 0.055 Uiso 0.2716(7) 1 calc PR A 2
H13D H 0.7949 0.6954 0.5315 0.055 Uiso 0.2716(7) 1 calc PR A 2
C14A C 0.6709(3) 0.8089(3) 0.41133(19) 0.0382(6) Uiso 0.2716(7) 1 d P A 2
H14C H 0.757 0.6984 0.3793 0.046 Uiso 0.2716(7) 1 calc PR A 2
H14D H 0.5512 0.8447 0.3874 0.046 Uiso 0.2716(7) 1 calc PR A 2
C15A C 0.7148(3) 0.9509(3) 0.38433(18) 0.0317(5) Uiso 0.2716(7) 1 d P A 2
H15C H 0.6324 1.0619 0.4171 0.038 Uiso 0.2716(7) 1 calc PR A 2
H15D H 0.6944 0.9747 0.3183 0.038 Uiso 0.2716(7) 1 calc PR A 2
C16A C 0.9075(3) 0.9008(3) 0.40480(19) 0.0333(6) Uiso 0.2716(7) 1 d P A 2
H16C H 0.9878 0.7874 0.3734 0.04 Uiso 0.2716(7) 1 calc PR A 2
H16D H 0.9254 0.8778 0.471 0.04 Uiso 0.2716(7) 1 calc PR A 2
C2A C 0.44944(7) 0.39734(7) 0.80460(5) 0.02539(16) Uani 1 1 d . . .
H2A1 H 0.5479 0.2739 0.7952 0.03 Uiso 0.5 1 calc PR B 1
H2A2 H 0.3536 0.4198 0.7615 0.03 Uiso 0.5 1 calc PR B 1
H2A5 H 0.3188 0.46 0.7954 0.03 Uiso 0.5 1 d PR B 2
H2A6 H 0.5049 0.2981 0.7605 0.03 Uiso 0.5 1 d PR B 2
N3A N 0.37683(11) 0.41665(11) 0.90211(7) 0.0188(2) Uani 0.5 1 d P C 1
H3A H 0.2582 0.5071 0.9 0.023 Uiso 0.5 1 calc PR C 1
N3D N 0.48376(13) 0.32667(12) 0.89449(7) 0.0264(3) Uani 0.5 1 d P C 2
H3D H 0.5975 0.2273 0.8914 0.032 Uiso 0.5 1 calc PR C 2
C4A C 0.37195(8) 0.26298(8) 0.93161(5) 0.03443(18) Uani 1 1 d . . .
H4A1 H 0.4823 0.1555 0.9108 0.041 Uiso 0.5 1 calc PR C 1
H4A2 H 0.2691 0.2617 0.9038 0.041 Uiso 0.5 1 calc PR C 1
H4A5 H 0.4163 0.1408 0.9088 0.041 Uiso 0.5 1 d PR C 2
H4A6 H 0.2507 0.3384 0.9071 0.041 Uiso 0.5 1 d PR C 2
C4A' C 0.35592(8) 0.25810(8) 1.03308(5) 0.02892(16) Uani 1 1 d . C .
H4A3 H 0.2301 0.3411 1.0508 0.035 Uiso 0.5 1 calc PR D 1
H4A4 H 0.3826 0.137 1.0511 0.035 Uiso 0.5 1 calc PR D 1
H4A7 H 0.2436 0.2589 1.0491 0.035 Uiso 0.5 1 d PR D 2
H4A8 H 0.4562 0.1456 1.0564 0.035 Uiso 0.5 1 d PR D 2
N3A' N 0.46894(10) 0.30282(10) 1.08519(7) 0.0172(2) Uani 0.5 1 d P C 1
H3A' H 0.5808 0.201 1.088 0.021 Uiso 0.5 1 calc PR C 1
N3D' N 0.35766(13) 0.39940(12) 1.07590(8) 0.0269(3) Uani 0.5 1 d P C 2
H3D' H 0.2394 0.491 1.0768 0.032 Uiso 0.5 1 calc PR C 2
C2A' C 0.41059(7) 0.35878(7) 1.17762(5) 0.02832(17) Uani 1 1 d . . .
H2A3 H 0.4496 0.2517 1.2162 0.034 Uiso 0.5 1 calc PR C 1
H2A4 H 0.2784 0.4266 1.1796 0.034 Uiso 0.5 1 calc PR C 1
H2A7 H 0.3059 0.3748 1.2141 0.034 Uiso 0.5 1 d PR C 2
H2A8 H 0.5046 0.2324 1.1828 0.034 Uiso 0.5 1 d PR C 2
C2B C 0.71066(7) 0.45540(7) 0.81648(5) 0.02605(16) Uani 1 1 d . . .
H2B1 H 0.795 0.3609 0.7746 0.031 Uiso 0.5 1 calc PR C 1
H2B2 H 0.7383 0.5533 0.8145 0.031 Uiso 0.5 1 calc PR C 1
H2B5 H 0.7816 0.3262 0.8042 0.031 Uiso 0.5 1 d PR C 2
H2B6 H 0.7649 0.5143 0.7806 0.031 Uiso 0.5 1 d PR C 2
N3B N 0.73634(11) 0.38039(10) 0.91386(7) 0.0194(2) Uani 0.5 1 d P C 1
H3B H 0.7635 0.263 0.9068 0.023 Uiso 0.5 1 calc PR C 1
N3E N 0.72065(12) 0.48272(13) 0.90903(8) 0.0262(3) Uani 0.5 1 d P C 2
H3E H 0.7086 0.5953 0.9119 0.031 Uiso 0.5 1 calc PR C 2
C4B C 0.88350(8) 0.36928(10) 0.95660(5) 0.0408(2) Uani 1 1 d . . .
H4B1 H 0.8898 0.4782 0.943 0.049 Uiso 0.5 1 calc PR C 1
H4B2 H 0.9935 0.2665 0.9318 0.049 Uiso 0.5 1 calc PR C 1
H4B5 H 0.9676 0.4135 0.9439 0.049 Uiso 0.5 1 d PR C 2
H4B6 H 0.9364 0.2495 0.9291 0.049 Uiso 0.5 1 d PR C 2
C4B' C 0.87580(7) 0.34881(8) 1.05672(5) 0.03054(18) Uani 1 1 d . C .
H4B3 H 0.9643 0.3741 1.0844 0.037 Uiso 0.5 1 calc PR E 1
H4B4 H 0.9132 0.2229 1.0701 0.037 Uiso 0.5 1 calc PR E 1
H4B7 H 0.981 0.2354 1.0753 0.037 Uiso 0.5 1 d PR E 2
H4B8 H 0.8822 0.4467 1.0871 0.037 Uiso 0.5 1 d PR E 2
N3B' N 0.69963(11) 0.46274(11) 1.10219(7) 0.0215(2) Uani 0.5 1 d P C 1
H3B' H 0.69 0.5735 1.1099 0.026 Uiso 0.5 1 calc PR C 1
N3E' N 0.71976(13) 0.35072(14) 1.08663(8) 0.0302(3) Uani 0.5 1 d P C 2
H3E' H 0.744 0.2337 1.0836 0.036 Uiso 0.5 1 calc PR C 2
C2B' C 0.67784(8) 0.40598(8) 1.19010(5) 0.02853(18) Uani 1 1 d . . .
H2B3 H 0.7317 0.4484 1.2353 0.034 Uiso 0.5 1 calc PR C 1
H2B4 H 0.744 0.2743 1.1919 0.034 Uiso 0.5 1 calc PR C 1
H2B7 H 0.7559 0.3022 1.2285 0.034 Uiso 0.5 1 d PR C 2
H2B8 H 0.707 0.5007 1.2021 0.034 Uiso 0.5 1 d PR C 2
C2C C 0.38647(7) 0.71618(7) 0.81714(5) 0.02680(17) Uani 1 1 d . . .
H2C1 H 0.2625 0.7427 0.8071 0.032 Uiso 0.5 1 calc PR C 1
H2C2 H 0.4062 0.802 0.7808 0.032 Uiso 0.5 1 calc PR C 1
H2C5 H 0.4477 0.787 0.8143 0.032 Uiso 0.5 1 d PR C 2
H2C6 H 0.2834 0.7724 0.7758 0.032 Uiso 0.5 1 d PR C 2
N3C N 0.41023(11) 0.74038(10) 0.92083(7) 0.0183(2) Uani 0.5 1 d P C 1
H3C H 0.5018 0.7672 0.923 0.022 Uiso 0.5 1 calc PR C 1
N3F N 0.32461(12) 0.72043(11) 0.90488(8) 0.0235(3) Uani 0.5 1 d P C 2
H3F H 0.2236 0.7094 0.8986 0.028 Uiso 0.5 1 calc PR C 2
C4C C 0.26341(11) 0.88348(8) 0.95844(5) 0.0411(2) Uani 1 1 d . . .
H4C1 H 0.154 0.8903 0.9342 0.049 Uiso 0.5 1 calc PR C 1
H4C2 H 0.2636 0.9939 0.9406 0.049 Uiso 0.5 1 calc PR C 1
H4C5 H 0.141 0.9701 0.9388 0.049 Uiso 0.5 1 d PR C 2
H4C6 H 0.3406 0.9341 0.9416 0.049 Uiso 0.5 1 d PR C 2
C4C' C 0.25989(8) 0.87154(7) 1.05964(5) 0.03056(18) Uani 1 1 d . C .
H4C3 H 0.3438 0.907 1.0838 0.037 Uiso 0.5 1 calc PR F 1
H4C4 H 0.1387 0.9597 1.0816 0.037 Uiso 0.5 1 calc PR F 1
H4C7 H 0.2618 0.9749 1.0862 0.037 Uiso 0.5 1 calc PR F 2
H4C8 H 0.1478 0.8758 1.0799 0.037 Uiso 0.5 1 calc PR F 2
N3C' N 0.30567(11) 0.69643(10) 1.09923(7) 0.0168(2) Uani 0.5 1 d P C 1
H3C' H 0.203 0.6871 1.0979 0.02 Uiso 0.5 1 calc PR C 1
N3F' N 0.40359(13) 0.71687(12) 1.09071(7) 0.0261(3) Uani 0.5 1 d P C 2
H3F' H 0.4961 0.7416 1.0967 0.031 Uiso 0.5 1 calc PR C 2
C2C' C 0.36261(9) 0.67043(8) 1.19092(5) 0.03140(19) Uani 1 1 d . . .
H2C3 H 0.2559 0.7255 1.2316 0.038 Uiso 0.5 1 calc PR C 1
H2C4 H 0.4306 0.7328 1.2006 0.038 Uiso 0.5 1 calc PR C 1
H2C7 H 0.2565 0.7267 1.2319 0.038 Uiso 0.5 1 d PR C 2
H2C8 H 0.4318 0.7319 1.1998 0.038 Uiso 0.5 1 d PR C 2
C1' C 0.48012(7) 0.47328(7) 1.21817(5) 0.02552(17) Uani 1 1 d . C .
C0' C 0.47242(9) 0.46174(8) 1.32098(5) 0.0326(2) Uani 1 1 d . . .
H0'1 H 0.3504 0.4962 1.3408 0.049 Uiso 1 1 calc R C .
H0'2 H 0.5077 0.5421 1.3481 0.049 Uiso 1 1 calc R . .
H0'3 H 0.5542 0.3394 1.3406 0.049 Uiso 1 1 calc R . .
Cl1 Cl 0.845118(17) 0.848270(17) 0.819606(11) 0.02802(4) Uani 1 1 d . . .
O11 O 0.67994(6) 0.85806(7) 0.84466(5) 0.04773(18) Uani 1 1 d . . .
O12 O 0.99234(6) 0.68193(6) 0.84852(4) 0.03852(16) Uani 1 1 d . . .
O13 O 0.85597(6) 0.99237(6) 0.85975(4) 0.04044(16) Uani 1 1 d . . .
O14 O 0.85266(9) 0.86161(8) 0.72025(4) 0.0577(2) Uani 1 1 d . . .
Cl2 Cl 1.17873(3) 1.18350(2) 0.674484(13) 0.04566(6) Uani 1 1 d . . .
O21 O 1.05020(12) 1.35140(10) 0.63964(6) 0.0827(3) Uani 1 1 d . . .
O22 O 1.15306(9) 1.04906(9) 0.63619(5) 0.0664(2) Uani 1 1 d . . .
O23 O 1.15451(9) 1.18390(9) 0.77060(4) 0.0610(2) Uani 1 1 d . . .
O24 O 1.35456(10) 1.14934(11) 0.65306(6) 0.0955(3) Uani 1 1 d . . .
Cl3 Cl 0.82100(2) 0.812620(19) 1.123251(14) 0.03987(5) Uani 1 1 d . . .
O31 O 0.83174(7) 0.96858(6) 1.12978(5) 0.0562(2) Uani 1 1 d . G .
O32 O 0.69737(14) 0.82511(16) 1.05250(9) 0.0537(4) Uani 0.5 1 d P G 1
O33 O 0.7071(2) 0.8109(3) 1.20390(13) 0.1026(7) Uani 0.5 1 d P G 1
O34 O 0.97311(13) 0.65912(13) 1.12136(13) 0.0720(6) Uani 0.5 1 d P G 1
O32' O 0.66596(14) 0.83832(16) 1.10292(16) 0.0917(7) Uani 0.5 1 d P G 2
O33' O 0.8876(3) 0.7082(2) 1.20418(13) 0.1115(9) Uani 0.5 1 d P G 2
O34' O 0.96719(14) 0.69970(13) 1.05507(9) 0.0505(4) Uani 0.5 1 d P G 2
O1 O 1.18639(7) 0.60838(8) 0.62395(4) 0.0508(2) Uani 1 1 d . . .
O2 O 0.76553(8) 1.19016(7) 0.62262(4) 0.05156(19) Uani 1 1 d . . .

loop_
_atom_site_aniso_label
_atom_site_aniso_U_11
_atom_site_aniso_U_22
_atom_site_aniso_U_33
_atom_site_aniso_U_23
_atom_site_aniso_U_13
_atom_site_aniso_U_12
Zn1 0.01551(2) 0.01530(2) 0.03540(3) -0.00202(2) 0.00121(2) -0.006350(10)
C1 0.0212(2) 0.01835(15) 0.0291(3) 0.00101(17) -0.0010(2) -0.00876(13)
N0 0.0339(2) 0.02308(14) 0.0344(3) 0.00422(17) 0.0052(2) -0.01602(12)
C11 0.0616(3) 0.0318(2) 0.0451(4) -0.0061(3) 0.0260(3) -0.0271(2)
C12 0.0624(4) 0.0387(2) 0.0442(4) 0.0094(3) 0.0185(3) -0.0228(2)
C13 0.0333(3) 0.0454(4) 0.0249(4) 0.0054(3) -0.0092(3) -0.0231(3)
C14 0.0311(3) 0.0239(3) 0.0305(4) -0.0009(3) 0.0000(3) -0.0124(2)
C15 0.0371(4) 0.0371(3) 0.0263(4) 0.0004(3) -0.0002(3) -0.0177(3)
C16 0.0299(3) 0.0315(4) 0.0354(5) 0.0058(4) -0.0022(4) -0.0130(3)
C17 0.0369(3) 0.0341(3) 0.0459(4) 0.0083(3) 0.0058(3) -0.0099(2)
C18 0.0330(3) 0.0390(3) 0.0324(3) -0.0008(3) 0.0046(3) -0.0048(3)
C19 0.0371(3) 0.0544(4) 0.0431(4) -0.0031(3) 0.0127(3) -0.0194(3)
C110 0.0491(3) 0.0479(3) 0.0623(5) -0.0079(4) 0.0132(4) -0.0263(2)
C2A 0.0237(2) 0.02124(18) 0.0333(3) 0.0033(2) 0.0006(2) -0.01290(14)
N3A 0.0098(3) 0.0134(3) 0.0298(5) -0.0011(3) -0.0004(3) -0.0033(2)
N3D 0.0245(4) 0.0235(3) 0.0305(5) -0.0055(4) 0.0022(4) -0.0114(3)
C4A 0.0425(2) 0.0385(2) 0.0373(3) -0.0108(2) 0.0116(2) -0.03167(15)
C4A' 0.0300(2) 0.02787(18) 0.0368(3) 0.0029(2) -0.0062(2) -0.02022(14)
N3A' 0.0075(3) 0.0106(3) 0.0280(4) -0.0003(3) -0.0014(3) -0.0002(2)
N3D' 0.0309(4) 0.0152(3) 0.0338(5) 0.0005(3) 0.0003(4) -0.0109(3)
C2A' 0.0269(2) 0.0282(2) 0.0339(3) -0.0013(2) 0.0063(2) -0.01699(15)
C2B 0.02169(19) 0.01940(16) 0.0389(3) 0.00436(19) 0.0032(2) -0.01185(13)
N3B 0.0128(3) 0.0109(3) 0.0349(5) -0.0043(3) 0.0040(3) -0.0062(2)
N3E 0.0209(4) 0.0250(4) 0.0311(5) -0.0040(4) 0.0006(4) -0.0100(3)
C4B 0.0139(2) 0.0527(3) 0.0489(4) 0.0191(3) -0.0010(3) -0.0118(2)
C4B' 0.01327(19) 0.0288(2) 0.0456(4) -0.0097(2) -0.0012(2) -0.00723(16)
N3B' 0.0144(3) 0.0129(3) 0.0387(5) -0.0058(3) -0.0008(3) -0.0077(2)
N3E' 0.0202(4) 0.0274(4) 0.0402(6) -0.0057(4) 0.0007(4) -0.0097(3)
C2B' 0.0233(2) 0.0237(2) 0.0374(3) 0.0042(2) -0.0027(2) -0.01077(16)
C2C 0.0194(2) 0.01785(19) 0.0415(3) 0.0059(2) -0.0011(2) -0.00812(15)
N3C 0.0113(3) 0.0108(3) 0.0294(5) -0.0010(3) 0.0022(3) -0.0030(2)
N3F 0.0205(3) 0.0125(3) 0.0389(5) 0.0022(3) 0.0016(4) -0.0093(2)
C4C 0.0484(4) 0.0121(2) 0.0473(4) -0.0006(3) -0.0150(3) -0.0028(2)
C4C' 0.0236(2) 0.01110(18) 0.0505(4) -0.0038(2) 0.0147(2) -0.00423(15)
N3C' 0.0138(3) 0.0059(2) 0.0314(5) 0.0005(3) 0.0065(3) -0.00572(18)
N3F' 0.0317(4) 0.0162(3) 0.0303(5) 0.0005(3) 0.0036(4) -0.0120(3)
C2C' 0.0312(3) 0.0218(2) 0.0350(3) -0.0045(2) 0.0008(3) -0.00843(19)
C1' 0.0218(2) 0.0216(2) 0.0321(3) -0.0011(2) 0.0012(2) -0.01003(16)
C0' 0.0320(3) 0.0292(2) 0.0345(3) -0.0018(2) 0.0013(3) -0.01365(19)
Cl1 0.02250(5) 0.01997(4) 0.04080(9) -0.00200(5) -0.00095(5) -0.00992(3)
O11 0.02740(18) 0.0384(2) 0.0787(4) -0.0070(2) 0.0032(2) -0.01737(14)
O12 0.02829(19) 0.02121(17) 0.0593(3) 0.0049(2) -0.0035(2) -0.00721(14)
O13 0.03725(19) 0.02457(16) 0.0629(3) -0.00424(19) -0.0050(2) -0.01772(13)
O14 0.0716(3) 0.0502(3) 0.0360(3) 0.0005(2) 0.0041(3) -0.0191(2)
Cl2 0.04368(9) 0.03719(8) 0.03751(8) -0.00979(7) -0.00191(7) -0.00587(7)
O21 0.0910(5) 0.0570(4) 0.0653(4) 0.0112(4) -0.0046(4) -0.0107(4)
O22 0.0689(3) 0.0639(3) 0.0615(4) -0.0262(3) 0.0012(3) -0.0289(2)
O23 0.0604(3) 0.0636(3) 0.0324(3) -0.0115(3) -0.0085(3) -0.0103(3)
O24 0.0682(4) 0.1085(4) 0.1110(6) -0.0590(4) 0.0348(4) -0.0450(3)
Cl3 0.04484(7) 0.02235(5) 0.05284(10) -0.00059(6) -0.00232(7) -0.01700(4)
O31 0.0377(2) 0.02372(18) 0.1083(5) -0.0018(3) -0.0054(3) -0.01591(15)
O32 0.0414(4) 0.0506(5) 0.0656(7) 0.0015(5) -0.0206(5) -0.0196(4)
O33 0.0879(7) 0.1638(12) 0.0794(10) -0.0262(9) 0.0322(7) -0.0809(6)
O34 0.0206(4) 0.0179(4) 0.1714(15) 0.0071(6) -0.0132(7) -0.0047(3)
O32' 0.0207(4) 0.0490(5) 0.2113(18) -0.0363(8) 0.0060(7) -0.0212(3)
O33' 0.1774(16) 0.0585(8) 0.0766(10) 0.0172(8) 0.0133(11) -0.0431(8)
O34' 0.0363(4) 0.0319(4) 0.0781(7) -0.0238(4) -0.0006(5) -0.0125(3)
O1 0.0377(2) 0.0624(3) 0.0452(3) 0.0123(3) -0.0072(2) -0.01951(19)
O2 0.0744(3) 0.0301(2) 0.0459(3) -0.0063(2) 0.0041(3) -0.02287(18)

loop_
_atom_type_symbol
_atom_type_description
_atom_type_scat_dispersion_real
_atom_type_scat_dispersion_imag
_atom_type_scat_source
C C 0.0033 0.0016 'International Tables Vol C Tables 4.2.6.8 and 6.1.1.4'
H H 0 0 'International Tables Vol C Tables 4.2.6.8 and 6.1.1.4'
N N 0.0061 0.0033 'International Tables Vol C Tables 4.2.6.8 and 6.1.1.4'
O O 0.0106 0.006 'International Tables Vol C Tables 4.2.6.8 and 6.1.1.4'
Cl Cl 0.1484 0.1585 'International Tables Vol C Tables 4.2.6.8 and 6.1.1.4'
Zn Zn 0.2839 1.4301 'International Tables Vol C Tables 4.2.6.8 and 6.1.1.4'

loop_
_geom_angle_atom_site_label_1
_geom_angle_atom_site_label_2
_geom_angle_atom_site_label_3
_geom_angle
_geom_angle_site_symmetry_1
_geom_angle_site_symmetry_3
_geom_angle_publ_flag
N3F' Zn1 N3D' 89.51(4) . . ?
N3F' Zn1 N3E' 89.57(4) . . ?
N3D' Zn1 N3E' 87.94(5) . . ?
N3F' Zn1 N3A 133.96(4) . . ?
N3D' Zn1 N3A 73.93(4) . . ?
N3E' Zn1 N3A 131.04(4) . . ?
N3F' Zn1 N3B 130.52(5) . . ?
N3D' Zn1 N3B 134.13(4) . . ?
N3E' Zn1 N3B 73.30(4) . . ?
N3A Zn1 N3B 87.38(4) . . ?
N3F' Zn1 N3C 71.72(4) . . ?
N3D' Zn1 N3C 131.70(3) . . ?
N3E' Zn1 N3C 134.12(5) . . ?
N3A Zn1 N3C 87.69(4) . . ?
N3B Zn1 N3C 87.51(3) . . ?
N3F' Zn1 N3B' 67.85(4) . . ?
N3D' Zn1 N3B' 99.03(4) . . ?
N3A Zn1 N3B' 155.63(3) . . ?
N3B Zn1 N3B' 81.08(4) . . ?
N3C Zn1 N3B' 112.99(4) . . ?
N3F' Zn1 N3A' 100.96(4) . . ?
N3E' Zn1 N3A' 66.98(4) . . ?
N3A Zn1 N3A' 81.25(4) . . ?
N3B Zn1 N3A' 113.15(3) . . ?
N3C Zn1 N3A' 155.87(3) . . ?
N3B' Zn1 N3A' 83.67(4) . . ?
N3F' Zn1 N3D 156.75(4) . . ?
N3D' Zn1 N3D 80.65(5) . . ?
N3E' Zn1 N3D 110.89(4) . . ?
N3B Zn1 N3D 68.51(4) . . ?
N3C Zn1 N3D 99.31(4) . . ?
N3B' Zn1 N3D 134.30(3) . . ?
N3A' Zn1 N3D 78.33(4) . . ?
N3D' Zn1 N3C' 67.31(4) . . ?
N3E' Zn1 N3C' 100.07(4) . . ?
N3A Zn1 N3C' 113.08(3) . . ?
N3B Zn1 N3C' 155.66(4) . . ?
N3C Zn1 N3C' 80.60(3) . . ?
N3B' Zn1 N3C' 84.12(3) . . ?
N3A' Zn1 N3C' 84.10(3) . . ?
N3D Zn1 N3C' 134.23(4) . . ?
N3F' Zn1 N3F 80.73(4) . . ?
N3D' Zn1 N3F 112.65(4) . . ?
N3E' Zn1 N3F 156.95(5) . . ?
N3A Zn1 N3F 67.67(4) . . ?
N3B Zn1 N3F 97.23(4) . . ?
N3B' Zn1 N3F 134.89(4) . . ?
N3A' Zn1 N3F 135.27(4) . . ?
N3D Zn1 N3F 83.72(4) . . ?
N3C' Zn1 N3F 79.79(4) . . ?
N3F' Zn1 N3E 111.76(5) . . ?
N3D' Zn1 N3E 155.70(4) . . ?
N3E' Zn1 N3E 80.88(4) . . ?
N3A Zn1 N3E 97.35(4) . . ?
N3C Zn1 N3E 68.94(3) . . ?
N3B' Zn1 N3E 79.47(4) . . ?
N3A' Zn1 N3E 133.57(3) . . ?
N3D Zn1 N3E 83.29(4) . . ?
N3C' Zn1 N3E 135.78(4) . . ?
N3F Zn1 N3E 83.39(4) . . ?
C2A C1 N0 104.69(5) . . ?
C2A C1 C2B 112.82(5) . . ?
N0 C1 C2B 106.39(5) . . ?
C2A C1 C2C 112.32(5) . . ?
N0 C1 C2C 106.66(5) . . ?
C2B C1 C2C 113.20(6) . . ?
C11 N0 C1 119.14(6) . . ?
C11 N0 H0A 107.5 . . ?
C1 N0 H0A 107.5 . . ?
C11 N0 H0B 107.5 . . ?
C1 N0 H0B 107.5 . . ?
H0A N0 H0B 107 . . ?
N0 C11 C12 110.07(7) . . ?
N0 C11 H11A 109.6 . . ?
C12 C11 H11A 109.6 . . ?
N0 C11 H11B 109.6 . . ?
C12 C11 H11B 109.6 . . ?
H11A C11 H11B 108.2 . . ?
C13 C12 C11 117.58(8) . . ?
C11 C12 C13A 95.31(13) . . ?
C13 C12 H12A 107.9 . . ?
C11 C12 H12A 107.9 . . ?
C13A C12 H12A 98.4 . . ?
C13 C12 H12B 107.9 . . ?
C11 C12 H12B 107.9 . . ?
C13A C12 H12B 137.5 . . ?
H12A C12 H12B 107.2 . . ?
C13 C12 H12D 115.9 . . ?
C11 C12 H12D 112.8 . . ?
C13A C12 H12D 112.6 . . ?
H12C C12 H12D 110.3 . . ?
C12 C13 C14 111.15(7) . . ?
C12 C13 H13A 109.4 . . ?
C14 C13 H13A 109.4 . . ?
C12 C13 H13B 109.4 . . ?
C14 C13 H13B 109.4 . . ?
H13A C13 H13B 108 . . ?
C15 C14 C13 112.19(7) . . ?
C15 C14 H14A 109.2 . . ?
C13 C14 H14A 109.2 . . ?
C15 C14 H14B 109.2 . . ?
C13 C14 H14B 109.2 . . ?
H14A C14 H14B 107.9 . . ?
C16 C15 C14 114.33(7) . . ?
C16 C15 H15A 108.7 . . ?
C14 C15 H15A 108.7 . . ?
C16 C15 H15B 108.7 . . ?
C14 C15 H15B 108.7 . . ?
H15A C15 H15B 107.6 . . ?
C15 C16 C17 111.68(7) . . ?
C15 C16 H16A 109.3 . . ?
C17 C16 H16A 109.3 . . ?
C15 C16 H16B 109.3 . . ?
C17 C16 H16B 109.3 . . ?
H16A C16 H16B 107.9 . . ?
C18 C17 C16 108.95(6) . . ?
C18 C17 C16A 128.67(9) . . ?
C18 C17 H17A 109.9 . . ?
C16 C17 H17A 109.9 . . ?
C18 C17 H17B 109.9 . . ?
C16 C17 H17B 109.9 . . ?
C16A C17 H17B 108.8 . . ?
H17A C17 H17B 108.3 . . ?
H17C C17 H17D 105.8 . . ?
C17 C18 C19 113.87(6) . . ?
C17 C18 H18A 108.8 . . ?
C19 C18 H18A 108.8 . . ?
C17 C18 H18B 108.8 . . ?
C19 C18 H18B 108.8 . . ?
H18A C18 H18B 107.7 . . ?
C110 C19 C18 113.53(7) . . ?
C110 C19 H19A 108.9 . . ?
C18 C19 H19A 108.9 . . ?
C110 C19 H19B 108.9 . . ?
C18 C19 H19B 108.9 . . ?
H19A C19 H19B 107.7 . . ?
C19 C110 H11C 109.5 . . ?
C19 C110 H11D 109.5 . . ?
H11C C110 H11D 109.5 . . ?
C19 C110 H11E 109.5 . . ?
H11C C110 H11E 109.5 . . ?
H11D C110 H11E 109.5 . . ?
C14A C13A C12 114.1(2) . . ?
C14A C13A H13C 108.7 . . ?
C12 C13A H13C 108.7 . . ?
C14A C13A H13D 108.7 . . ?
C12 C13A H13D 108.7 . . ?
H13C C13A H13D 107.6 . . ?
C15A C14A C13A 119.5(3) . . ?
C15A C14A H14C 107.4 . . ?
C13A C14A H14C 107.4 . . ?
C15A C14A H14D 107.4 . . ?
C13A C14A H14D 107.4 . . ?
H14C C14A H14D 107 . . ?
C14A C15A C16A 113.3(2) . . ?
C14A C15A H15C 108.9 . . ?
C16A C15A H15C 108.9 . . ?
C14A C15A H15D 108.9 . . ?
C16A C15A H15D 108.9 . . ?
H15C C15A H15D 107.7 . . ?
C15A C16A C17 117.94(17) . . ?
C15A C16A H16C 107.8 . . ?
C17 C16A H16C 107.8 . . ?
C15A C16A H16D 107.8 . . ?
C17 C16A H16D 107.8 . . ?
H16C C16A H16D 107.2 . . ?
N3D C2A C1 114.15(7) . . ?
C1 C2A N3A 112.04(6) . . ?
C1 C2A H2A1 109.2 . . ?
N3A C2A H2A1 109.2 . . ?
C1 C2A H2A2 109.2 . . ?
N3A C2A H2A2 109.2 . . ?
H2A1 C2A H2A2 107.9 . . ?
N3D C2A H2A5 108.3 . . ?
C1 C2A H2A5 108.8 . . ?
N3D C2A H2A6 109.1 . . ?
C1 C2A H2A6 108.7 . . ?
H2A5 C2A H2A6 107.6 . . ?
C4A N3A C2A 111.89(7) . . ?
C4A N3A Zn1 111.65(6) . . ?
C2A N3A Zn1 115.45(6) . . ?
C4A N3A H3A 105.7 . . ?
C2A N3A H3A 105.7 . . ?
Zn1 N3A H3A 105.7 . . ?
C2A N3D C4A 117.91(9) . . ?
C2A N3D Zn1 115.69(7) . . ?
C4A N3D Zn1 106.65(6) . . ?
C2A N3D H3D 105.1 . . ?
C4A N3D H3D 105.1 . . ?
Zn1 N3D H3D 105.1 . . ?
N3A C4A C4A' 111.41(7) . . ?
N3D C4A C4A' 117.53(8) . . ?
N3A C4A H4A1 109.3 . . ?
C4A' C4A H4A1 109.3 . . ?
N3A C4A H4A2 109.3 . . ?
C4A' C4A H4A2 109.3 . . ?
H4A1 C4A H4A2 108 . . ?
N3D C4A H4A5 108.2 . . ?
C4A' C4A H4A5 107.7 . . ?
N3D C4A H4A6 107.7 . . ?
C4A' C4A H4A6 108.1 . . ?
H4A5 C4A H4A6 107.2 . . ?
N3D' C4A' C4A 113.21(7) . . ?
N3A' C4A' C4A 116.73(7) . . ?
N3A' C4A' H4A3 108.1 . . ?
C4A C4A' H4A3 108.1 . . ?
N3A' C4A' H4A4 108.1 . . ?
C4A C4A' H4A4 108.1 . . ?
H4A3 C4A' H4A4 107.3 . . ?
N3D' C4A' H4A7 109.4 . . ?
C4A C4A' H4A7 108.7 . . ?
N3D' C4A' H4A8 108.5 . . ?
C4A C4A' H4A8 109.2 . . ?
H4A7 C4A' H4A8 107.7 . . ?
C2A' N3A' C4A' 115.63(8) . . ?
C2A' N3A' Zn1 114.45(6) . . ?
C4A' N3A' Zn1 105.08(6) . . ?
C2A' N3A' H4A8 114.5 . . ?
C2A' N3A' H3A' 107.1 . . ?
C4A' N3A' H3A' 107.1 . . ?
Zn1 N3A' H3A' 107.1 . . ?
C4A' N3D' C2A' 112.21(8) . . ?
C4A' N3D' Zn1 112.87(7) . . ?
C2A' N3D' Zn1 114.72(7) . . ?
C4A' N3D' H3D' 105.3 . . ?
C2A' N3D' H3D' 105.3 . . ?
Zn1 N3D' H3D' 105.3 . . ?
N3A' C2A' C1' 114.59(7) . . ?
C1' C2A' N3D' 114.27(7) . . ?
N3A' C2A' H2A3 108.6 . . ?
C1' C2A' H2A3 108.6 . . ?
N3A' C2A' H2A4 108.6 . . ?
C1' C2A' H2A4 108.6 . . ?
H2A3 C2A' H2A4 107.6 . . ?
C1' C2A' H2A7 108.9 . . ?
N3D' C2A' H2A7 109.2 . . ?
C1' C2A' H2A8 108.5 . . ?
N3D' C2A' H2A8 108.3 . . ?
H2A7 C2A' H2A8 107.5 . . ?
N3E C2B C1 113.35(6) . . ?
N3B C2B C1 111.60(6) . . ?
N3B C2B H2B1 109.3 . . ?
C1 C2B H2B1 109.3 . . ?
N3B C2B H2B2 109.3 . . ?
C1 C2B H2B2 109.3 . . ?
H2B1 C2B H2B2 108 . . ?
N3E C2B H2B5 108.4 . . ?
C1 C2B H2B5 108.9 . . ?
N3E C2B H2B6 109.4 . . ?
C1 C2B H2B6 108.8 . . ?
H2B5 C2B H2B6 107.7 . . ?
C4B N3B C2B 113.55(8) . . ?
C4B N3B Zn1 112.18(7) . . ?
C2B N3B Zn1 115.21(4) . . ?
C4B N3B H3B 104.9 . . ?
C2B N3B H3B 104.9 . . ?
Zn1 N3B H3B 104.9 . . ?
C2B N3E C4B 119.41(7) . . ?
C2B N3E Zn1 117.04(8) . . ?
C4B N3E Zn1 105.36(7) . . ?
C2B N3E H3E 104.4 . . ?
C4B N3E H3E 104.4 . . ?
Zn1 N3E H3E 104.4 . . ?
N3B C4B C4B' 112.27(7) . . ?
N3E C4B C4B' 119.05(6) . . ?
N3B C4B H4B1 109.1 . . ?
C4B' C4B H4B1 109.1 . . ?
N3B C4B H4B2 109.2 . . ?
C4B' C4B H4B2 109.1 . . ?
H4B1 C4B H4B2 107.9 . . ?
N3E C4B H4B5 107.8 . . ?
C4B' C4B H4B5 107.4 . . ?
N3E C4B H4B6 107.2 . . ?
C4B' C4B H4B6 107.8 . . ?
H4B5 C4B H4B6 107 . . ?
N3E' C4B' C4B 112.95(7) . . ?
C4B C4B' N3B' 116.37(6) . . ?
C4B C4B' H4B3 108.2 . . ?
N3B' C4B' H4B3 108.2 . . ?
C4B C4B' H4B4 108.2 . . ?
N3B' C4B' H4B4 108.2 . . ?
H4B3 C4B' H4B4 107.3 . . ?
N3E' C4B' H4B7 109.2 . . ?
C4B C4B' H4B7 108.9 . . ?
N3E' C4B' H4B8 108.5 . . ?
C4B C4B' H4B8 109.3 . . ?
H4B7 C4B' H4B8 107.8 . . ?
C2B' N3B' C4B' 115.62(6) . . ?
C2B' N3B' Zn1 116.68(7) . . ?
C4B' N3B' Zn1 105.07(6) . . ?
C2B' N3B' H3B' 106.2 . . ?
C4B' N3B' H3B' 106.2 . . ?
Zn1 N3B' H3B' 106.2 . . ?
C4B' N3E' C2B' 111.12(9) . . ?
C4B' N3E' Zn1 112.95(7) . . ?
C2B' N3E' Zn1 113.66(5) . . ?
C4B' N3E' H3E' 106.1 . . ?
C2B' N3E' H3E' 106.1 . . ?
Zn1 N3E' H3E' 106.1 . . ?
N3B' C2B' C1' 113.88(6) . . ?
C1' C2B' N3E' 113.30(7) . . ?
N3B' C2B' H2B3 108.8 . . ?
C1' C2B' H2B3 108.8 . . ?
N3B' C2B' H2B4 108.8 . . ?
C1' C2B' H2B4 108.8 . . ?
C1' C2B' H2B7 108.8 . . ?
N3E' C2B' H2B7 109 . . ?
C1' C2B' H2B8 109 . . ?
N3E' C2B' H2B8 108.8 . . ?
H2B7 C2B' H2B8 107.7 . . ?
N3F C2C C1 112.77(6) . . ?
C1 C2C N3C 111.85(5) . . ?
C1 C2C H2C1 109.2 . . ?
N3C C2C H2C1 109.2 . . ?
C1 C2C H2C2 109.2 . . ?
N3C C2C H2C2 109.2 . . ?
H2C1 C2C H2C2 107.9 . . ?
N3F C2C H2C5 109 . . ?
C1 C2C H2C5 108.8 . . ?
N3F C2C H2C6 109 . . ?
C1 C2C H2C6 109.4 . . ?
H2C5 C2C H2C6 107.8 . . ?
C4C N3C C2C 112.53(7) . . ?
C4C N3C Zn1 112.85(7) . . ?
C2C N3C Zn1 113.50(5) . . ?
C4C N3C H3C 105.7 . . ?
C2C N3C H3C 105.7 . . ?
Zn1 N3C H3C 105.7 . . ?
C2C N3F C4C 118.36(9) . . ?
C2C N3F Zn1 117.99(5) . . ?
C4C N3F Zn1 104.35(6) . . ?
C2C N3F H3F 104.9 . . ?
C4C N3F H3F 104.9 . . ?
Zn1 N3F H3F 104.9 . . ?
N3C C4C C4C' 111.94(6) . . ?
N3F C4C C4C' 118.75(7) . . ?
N3C C4C H4C1 109.2 . . ?
C4C' C4C H4C1 109.2 . . ?
N3C C4C H4C2 109.2 . . ?
C4C' C4C H4C2 109.2 . . ?
H4C1 C4C H4C2 107.9 . . ?
N3F C4C H4C5 107.6 . . ?
C4C' C4C H4C5 107.7 . . ?
N3F C4C H4C6 107.6 . . ?
C4C' C4C H4C6 107.6 . . ?
H4C5 C4C H4C6 107.1 . . ?
N3F' C4C' C4C 111.36(6) . . ?
N3C' C4C' C4C 116.84(6) . . ?
N3C' C4C' H4C3 108.1 . . ?
C4C C4C' H4C3 108.1 . . ?
N3C' C4C' H4C4 108.1 . . ?
C4C C4C' H4C4 108.1 . . ?
H4C3 C4C' H4C4 107.3 . . ?
N3F' C4C' H4C7 109.4 . . ?
C4C C4C' H4C7 109.4 . . ?
N3F' C4C' H4C8 109.4 . . ?
C4C C4C' H4C8 109.4 . . ?
C2C' N3C' C4C' 115.16(8) . . ?
C2C' N3C' Zn1 115.35(4) . . ?
C4C' N3C' Zn1 104.42(6) . . ?
C2C' N3C' H3C' 107.1 . . ?
C4C' N3C' H3C' 107.1 . . ?
Zn1 N3C' H3C' 107.1 . . ?
C4C' N3F' C2C' 110.36(7) . . ?
C4C' N3F' Zn1 114.67(7) . . ?
C2C' N3F' Zn1 113.13(6) . . ?
C4C' N3F' H3F' 106 . . ?
C2C' N3F' H3F' 106 . . ?
Zn1 N3F' H3F' 106 . . ?
N3C' C2C' C1' 114.03(6) . . ?
C1' C2C' N3F' 114.14(5) . . ?
N3C' C2C' H2C3 108.7 . . ?
C1' C2C' H2C3 108.7 . . ?
N3C' C2C' H2C4 108.7 . . ?
C1' C2C' H2C4 108.7 . . ?
H2C3 C2C' H2C4 107.6 . . ?
N3C' C2C' H2C7 109.2 . . ?
C1' C2C' H2C7 109.2 . . ?
N3C' C2C' H2C8 108.2 . . ?
C1' C2C' H2C8 108.5 . . ?
H2C7 C2C' H2C8 107.6 . . ?
C0' C1' C2A' 108.50(6) . . ?
C0' C1' C2C' 107.73(5) . . ?
C2A' C1' C2C' 111.16(5) . . ?
C0' C1' C2B' 107.36(5) . . ?
C2A' C1' C2B' 111.73(5) . . ?
C2C' C1' C2B' 110.19(6) . . ?
C1' C0' H0'1 109.5 . . ?
C1' C0' H0'2 109.5 . . ?
H0'1 C0' H0'2 109.5 . . ?
C1' C0' H0'3 109.5 . . ?
H0'1 C0' H0'3 109.5 . . ?
H0'2 C0' H0'3 109.5 . . ?
O11 Cl1 O13 110.14(3) . . ?
O11 Cl1 O12 110.30(4) . . ?
O13 Cl1 O12 109.81(3) . . ?
O11 Cl1 O14 108.35(4) . . ?
O13 Cl1 O14 109.11(4) . . ?
O12 Cl1 O14 109.09(3) . . ?
O22 Cl2 O21 109.43(5) . . ?
O22 Cl2 O23 108.98(5) . . ?
O21 Cl2 O23 108.59(4) . . ?
O22 Cl2 O24 109.49(5) . . ?
O21 Cl2 O24 110.39(6) . . ?
O23 Cl2 O24 109.92(5) . . ?
O32' Cl3 O31 114.60(6) . . ?
O34 Cl3 O31 117.40(7) . . ?
O32' Cl3 O33' 111.97(15) . . ?
O31 Cl3 O33' 110.07(11) . . ?
O34 Cl3 O32 112.63(9) . . ?
O31 Cl3 O32 112.43(6) . . ?
O32' Cl3 O34' 114.14(10) . . ?
O31 Cl3 O34' 103.99(6) . . ?
O33' Cl3 O34' 100.98(9) . . ?
O34 Cl3 O33 108.71(10) . . ?
O31 Cl3 O33 107.36(9) . . ?
O32 Cl3 O33 95.90(9) . . ?

loop_
_geom_bond_atom_site_label_1
_geom_bond_atom_site_label_2
_geom_bond_distance
_geom_bond_site_symmetry_2
_geom_bond_publ_flag
Zn1 N3F' 2.1122(10) . ?
Zn1 N3D' 2.1220(13) . ?
Zn1 N3E' 2.1223(11) . ?
Zn1 N3A 2.1386(11) . ?
Zn1 N3B 2.1591(9) . ?
Zn1 N3C 2.1595(9) . ?
Zn1 N3B' 2.2059(11) . ?
Zn1 N3A' 2.2248(10) . ?
Zn1 N3D 2.2262(12) . ?
Zn1 N3C' 2.2263(9) . ?
Zn1 N3F 2.2435(10) . ?
Zn1 N3E 2.2487(12) . ?
C1 C2A 1.5218(10) . ?
C1 N0 1.5311(9) . ?
C1 C2B 1.5436(9) . ?
C1 C2C 1.5434(8) . ?
N0 C11 1.4955(11) . ?
N0 H0A 0.92 . ?
N0 H0B 0.92 . ?
C11 C12 1.5261(12) . ?
C11 H11A 0.99 . ?
C11 H11B 0.99 . ?
C12 C13 1.4854(14) . ?
C12 C13A 1.632(3) . ?
C12 H12A 0.99 . ?
C12 H12B 0.99 . ?
C12 H12C 0.99 . ?
C12 H12D 0.99 . ?
C13 C14 1.5333(15) . ?
C13 H13A 0.99 . ?
C13 H13B 0.99 . ?
C14 C15 1.5301(15) . ?
C14 H14A 0.99 . ?
C14 H14B 0.99 . ?
C15 C16 1.5108(15) . ?
C15 H15A 0.99 . ?
C15 H15B 0.99 . ?
C16 C17 1.5327(14) . ?
C16 H16A 0.99 . ?
C16 H16B 0.99 . ?
C17 C18 1.5066(13) . ?
C17 C16A 1.631(3) . ?
C17 H17A 0.99 . ?
C17 H17B 0.99 . ?
C17 H17C 0.99 . ?
C17 H17D 0.99 . ?
C18 C19 1.5227(14) . ?
C18 H18A 0.99 . ?
C18 H18B 0.99 . ?
C19 C110 1.5063(12) . ?
C19 H19A 0.99 . ?
C19 H19B 0.99 . ?
C110 H11C 0.98 . ?
C110 H11D 0.98 . ?
C110 H11E 0.98 . ?
C13A C14A 1.508(4) . ?
C13A H13C 0.99 . ?
C13A H13D 0.99 . ?
C14A C15A 1.505(5) . ?
C14A H14C 0.99 . ?
C14A H14D 0.99 . ?
C15A C16A 1.532(4) . ?
C15A H15C 0.99 . ?
C15A H15D 0.99 . ?
C16A H16C 0.99 . ?
C16A H16D 0.99 . ?
C2A N3D 1.4217(13) . ?
C2A N3A 1.5289(12) . ?
C2A H2A1 0.99 . ?
C2A H2A2 0.99 . ?
C2A H2A5 0.99 . ?
C2A H2A6 0.99 . ?
N3A C4A 1.4162(13) . ?
N3A H3A 0.93 . ?
N3D C4A 1.4272(15) . ?
N3D H3D 0.93 . ?
C4A C4A' 1.4960(10) . ?
C4A H4A1 0.99 . ?
C4A H4A2 0.99 . ?
C4A H4A5 0.99 . ?
C4A H4A6 0.99 . ?
C4A' N3D' 1.3908(14) . ?
C4A' N3A' 1.4502(13) . ?
C4A' H4A3 0.99 . ?
C4A' H4A4 0.99 . ?
C4A' H4A7 0.99 . ?
C4A' H4A8 0.99 . ?
N3A' C2A' 1.4415(12) . ?
N3A' H3A' 0.93 . ?
N3D' C2A' 1.5554(13) . ?
N3D' H3D' 0.93 . ?
C2A' C1' 1.5243(11) . ?
C2A' H2A3 0.99 . ?
C2A' H2A4 0.99 . ?
C2A' H2A7 0.99 . ?
C2A' H2A8 0.99 . ?
C2B N3E 1.3945(13) . ?
C2B N3B 1.5375(12) . ?
C2B H2B1 0.99 . ?
C2B H2B2 0.99 . ?
C2B H2B5 0.99 . ?
C2B H2B6 0.99 . ?
N3B C4B 1.3880(13) . ?
N3B H3B 0.93 . ?
N3E C4B 1.4413(11) . ?
N3E H3E 0.93 . ?
C4B C4B' 1.4832(11) . ?
C4B H4B1 0.99 . ?
C4B H4B2 0.99 . ?
C4B H4B5 0.99 . ?
C4B H4B6 0.99 . ?
C4B' N3E' 1.4011(14) . ?
C4B' N3B' 1.4880(10) . ?
C4B' H4B3 0.99 . ?
C4B' H4B4 0.99 . ?
C4B' H4B7 0.99 . ?
C4B' H4B8 0.99 . ?
N3B' C2B' 1.4183(13) . ?
N3B' H3B' 0.93 . ?
N3E' C2B' 1.5791(14) . ?
N3E' H3E' 0.93 . ?
C2B' C1' 1.5526(9) . ?
C2B' H2B3 0.99 . ?
C2B' H2B4 0.99 . ?
C2B' H2B7 0.99 . ?
C2B' H2B8 0.99 . ?
C2C N3F 1.3788(13) . ?
C2C N3C 1.5713(12) . ?
C2C H2C1 0.99 . ?
C2C H2C2 0.99 . ?
C2C H2C5 0.99 . ?
C2C H2C6 0.99 . ?
N3C C4C 1.3687(10) . ?
N3C H3C 0.93 . ?
N3F C4C 1.4707(12) . ?
N3F H3F 0.93 . ?
C4C C4C' 1.4895(11) . ?
C4C H4C1 0.99 . ?
C4C H4C2 0.99 . ?
C4C H4C5 0.99 . ?
C4C H4C6 0.99 . ?
C4C' N3F' 1.3769(10) . ?
C4C' N3C' 1.4794(11) . ?
C4C' H4C3 0.99 . ?
C4C' H4C4 0.99 . ?
C4C' H4C7 0.99 . ?
C4C' H4C8 0.99 . ?
N3C' C2C' 1.4194(12) . ?
N3C' H3C' 0.93 . ?
N3F' C2C' 1.6001(13) . ?
N3F' H3F' 0.93 . ?
C2C' C1' 1.5436(8) . ?
C2C' H2C3 0.99 . ?
C2C' H2C4 0.99 . ?
C2C' H2C7 0.99 . ?
C2C' H2C8 0.99 . ?
C1' C0' 1.5145(10) . ?
C0' H0'1 0.98 . ?
C0' H0'2 0.98 . ?
C0' H0'3 0.98 . ?
Cl1 O11 1.4269(6) . ?
Cl1 O13 1.4333(6) . ?
Cl1 O12 1.4339(5) . ?
Cl1 O14 1.4652(7) . ?
Cl2 O22 1.4152(9) . ?
Cl2 O21 1.4168(8) . ?
Cl2 O23 1.4228(6) . ?
Cl2 O24 1.4237(9) . ?
Cl3 O32' 1.2839(14) . ?
Cl3 O34 1.3247(9) . ?
Cl3 O31 1.4053(7) . ?
Cl3 O33' 1.4302(18) . ?
Cl3 O32 1.4689(14) . ?
Cl3 O34' 1.5156(11) . ?
Cl3 O33 1.529(2) . ?
